data_2005742
loop_
_publ_author_name
'Clegg, W.'
'Al Dulayymi, A. R.'
'Baird, M. S.'

_publ_section_title
;
 A Strained Cyclononadienyne
;
_journal_issue 12
_journal_name_full 'Acta Crystallographica Section C'
_journal_page_first 3219
_journal_page_last 3222
_journal_paper_doi 10.1107/S0108270196012152
_journal_volume 52
_journal_year 1996
_chemical_formula_sum 'C12 H11 Cl O2'
_chemical_formula_weight 222.66
_chemical_name_systematic
;
 methyl 8-chlorobicyclo[7.1.0]deca-1,8-dien-4-yn-2-carboxylate
;
_space_group_IT_number 14
_symmetry_cell_setting monoclinic
_symmetry_space_group_name_Hall '-P 2ybc'
_symmetry_space_group_name_H-M 'P 1 21/c 1'
_audit_creation_method SHELXL
_cell_angle_alpha 90.00
_cell_angle_beta 100.743(2)
_cell_angle_gamma 90.00
_cell_formula_units_Z 8
_cell_length_a 14.8887(10)
_cell_length_b 20.4239(13)
_cell_length_c 7.1847(5)
_cell_measurement_reflns_used 6551
_cell_measurement_temperature 160(2)
_cell_measurement_theta_max 28.31
_cell_measurement_theta_min 2.78
_cell_volume 2146.5(2)
_computing_cell_refinement 'local programs'
_computing_data_collection 'SMART (Siemens, 1995)'
_computing_data_reduction 'SAINT (Siemens, 1995)'
_computing_molecular_graphics SHELXTL
_computing_publication_material 'SHELXTL and local programs'
_computing_structure_refinement SHELXTL
_computing_structure_solution 'SHELXTL (Sheldrick, 1994)'
_diffrn_ambient_temperature 160(2)
_diffrn_measurement_device 'Siemens SMART CCD diffractometer'
_diffrn_measurement_method '\w rotation with narrow frames'
_diffrn_radiation_monochromator graphite
_diffrn_radiation_source 'fine-focus sealed tube'
_diffrn_radiation_type MoK\a
_diffrn_radiation_wavelength 0.71073
_diffrn_reflns_av_R_equivalents 0.0369
_diffrn_reflns_av_sigmaI/netI 0.0479
_diffrn_reflns_limit_h_max 19
_diffrn_reflns_limit_h_min -19
_diffrn_reflns_limit_k_max 26
_diffrn_reflns_limit_k_min -27
_diffrn_reflns_limit_l_max 6
_diffrn_reflns_limit_l_min -9
_diffrn_reflns_number 13439
_diffrn_reflns_theta_max 28.55
_diffrn_reflns_theta_min 1.39
_diffrn_standards_decay_% 0
_diffrn_standards_number 0
_exptl_absorpt_coefficient_mu 0.331
_exptl_absorpt_correction_type none
_exptl_crystal_colour colourless
_exptl_crystal_density_diffrn 1.378
_exptl_crystal_density_method 'not measured'
_exptl_crystal_description plate
_exptl_crystal_F_000 928
_exptl_crystal_size_max 0.40
_exptl_crystal_size_mid 0.40
_exptl_crystal_size_min 0.02
_refine_diff_density_max 0.50
_refine_diff_density_min -0.27
_refine_ls_extinction_coef 0.0010(4)
_refine_ls_extinction_method SHELXTL
_refine_ls_goodness_of_fit_all 1.020
_refine_ls_goodness_of_fit_obs 1.109
_refine_ls_matrix_type full
_refine_ls_number_parameters 274
_refine_ls_number_reflns 4994
_refine_ls_number_restraints 0
_refine_ls_restrained_S_all 1.020
_refine_ls_restrained_S_obs 1.109
_refine_ls_R_factor_all 0.0824
_refine_ls_R_factor_obs 0.0454
_refine_ls_shift/esd_max 0.001
_refine_ls_shift/esd_mean 0.000
_refine_ls_structure_factor_coef Fsqd
_refine_ls_weighting_details 'w = 1/[\s^2^(Fo^2^)+(0.048P)^2^+0.58P] where P=(Fo^2^+2Fc^2^)/3'
_refine_ls_weighting_scheme calc
_refine_ls_wR_factor_all 0.1133
_refine_ls_wR_factor_obs 0.0999
_reflns_number_observed 3362
_reflns_number_total 4994
_reflns_observed_criterion >2\s(I)
_cod_data_source_file bm1113.cif
_cod_data_source_block I
_cod_depositor_comments
;
The following automatic conversions were performed:

'_refine_ls_weighting_scheme' value 'calc w =
1/[\s^2^(Fo^2^)+(0.048P)^2^+0.58P] where P=(Fo^2^+2Fc^2^)/3' was
changed to 'calc'. New tag '_refine_ls_weighting_details' was
created. The value of the new tag was set to 'w =
1/[\s^2^(Fo^2^)+(0.048P)^2^+0.58P] where P=(Fo^2^+2Fc^2^)/3'.

Automatic conversion script
Id: cif_fix_values 3143 2015-03-26 13:38:13Z robertas 
;
_cod_original_sg_symbol_H-M 'P 21/c'
_cod_database_code 2005742

loop_
_symmetry_equiv_pos_as_xyz
'x, y, z'
'-x, y+1/2, -z+1/2'
'-x, -y, -z'
'x, -y-1/2, z-1/2'

loop_
_atom_site_aniso_label
_atom_site_aniso_U_11
_atom_site_aniso_U_22
_atom_site_aniso_U_33
_atom_site_aniso_U_12
_atom_site_aniso_U_13
_atom_site_aniso_U_23
C1 0.0266(11) 0.0206(10) 0.0227(10) 0.0012(8) 0.0060(8) -0.0006(8)
C2 0.0271(11) 0.0234(11) 0.0347(12) -0.0005(8) 0.0070(9) -0.0006(9)
C3 0.0251(11) 0.0205(10) 0.0254(11) -0.0020(8) 0.0060(8) -0.0015(8)
C4 0.0287(11) 0.0185(10) 0.0286(11) -0.0045(8) 0.0063(9) -0.0007(8)
C5 0.0352(13) 0.0196(10) 0.0346(12) 0.0040(9) 0.0037(10) 0.0015(9)
C6 0.0319(12) 0.0312(12) 0.0388(13) 0.0094(9) 0.0069(10) -0.0026(10)
C7 0.0228(11) 0.0378(13) 0.0336(12) 0.0020(9) 0.0086(9) 0.0020(10)
C8 0.0223(11) 0.0382(13) 0.0303(12) -0.0033(9) 0.0092(9) 0.0011(9)
C9 0.0328(12) 0.0276(11) 0.0276(11) -0.0073(9) 0.0068(9) 0.0002(9)
C10 0.0333(12) 0.0197(10) 0.0198(10) -0.0018(8) 0.0043(8) -0.0001(8)
C11 0.0427(13) 0.0195(10) 0.0202(10) -0.0025(9) 0.0012(9) 0.0002(8)
C12 0.0510(16) 0.0219(11) 0.0438(14) 0.0136(10) 0.0001(11) -0.0044(10)
O1 0.0543(11) 0.0180(7) 0.0413(10) -0.0070(7) 0.0048(8) 0.0025(7)
O2 0.0407(10) 0.0178(7) 0.0421(9) 0.0057(6) 0.0069(7) -0.0033(6)
Cl1 0.0403(3) 0.0224(3) 0.0476(4) -0.0097(2) 0.0083(3) 0.0027(2)
C13 0.0253(11) 0.0209(10) 0.0235(11) 0.0014(8) 0.0070(8) 0.0001(8)
C14 0.0250(11) 0.0237(11) 0.0409(13) -0.0001(8) 0.0048(9) -0.0005(9)
C15 0.0238(11) 0.0193(10) 0.0269(11) -0.0027(8) 0.0046(8) -0.0006(8)
C16 0.0297(12) 0.0209(10) 0.0290(11) -0.0047(8) 0.0066(9) -0.0018(8)
C17 0.0406(14) 0.0208(11) 0.0463(14) 0.0053(9) 0.0061(11) -0.0033(10)
C18 0.0390(14) 0.0291(12) 0.0461(15) 0.0094(10) 0.0014(11) -0.0014(10)
C19 0.0249(12) 0.0356(13) 0.0360(13) 0.0014(9) 0.0007(9) -0.0064(10)
C20 0.0198(11) 0.0365(12) 0.0267(11) -0.0040(9) 0.0027(8) -0.0042(9)
C21 0.0338(12) 0.0247(11) 0.0262(11) -0.0088(9) 0.0086(9) -0.0032(8)
C22 0.0328(12) 0.0190(10) 0.0205(10) -0.0019(8) 0.0093(8) 0.0005(8)
C23 0.0452(14) 0.0202(10) 0.0217(11) -0.0008(9) 0.0112(9) -0.0005(8)
C24 0.0694(19) 0.0275(13) 0.0464(16) 0.0224(12) 0.0057(13) 0.0039(11)
O3 0.0613(11) 0.0177(7) 0.0420(10) -0.0058(7) 0.0155(8) -0.0028(7)
O4 0.0451(10) 0.0201(7) 0.0430(10) 0.0089(7) 0.0017(8) 0.0029(7)
Cl2 0.0400(3) 0.0230(3) 0.0481(4) -0.0112(2) 0.0088(3) -0.0069(2)

loop_
_atom_site_label
_atom_site_occupancy
_atom_site_fract_x
_atom_site_fract_y
_atom_site_fract_z
_atom_site_U_iso_or_equiv
_atom_site_thermal_displace_type
_atom_site_calc_flag
_atom_site_refinement_flags
_atom_site_type_symbol
C1 1 0.41091(13) 0.72031(9) 0.2310(3) 0.0231(4) Uani d . C
C2 1 0.31691(14) 0.69465(9) 0.2244(3) 0.0282(5) Uani d . C
H2A 1 0.2729 0.6978 0.1032 0.034 Uiso calc R H
H2B 1 0.2899 0.6987 0.3398 0.034 Uiso calc R H
C3 1 0.39813(13) 0.65093(9) 0.2323(3) 0.0235(4) Uani d . C
C4 1 0.42456(14) 0.58904(9) 0.2594(3) 0.0252(4) Uani d . C
C5 1 0.51750(14) 0.55750(10) 0.3038(3) 0.0302(5) Uani d . C
H5A 1 0.5095 0.5094 0.2949 0.036 Uiso calc R H
H5B 1 0.5454 0.5679 0.4366 0.036 Uiso calc R H
C6 1 0.58421(15) 0.57786(11) 0.1765(3) 0.0339(5) Uani d . C
H6A 1 0.6436 0.5556 0.2184 0.041 Uiso calc R H
H6B 1 0.5599 0.5645 0.0443 0.041 Uiso calc R H
C7 1 0.59723(14) 0.64884(11) 0.1856(3) 0.0310(5) Uani d . C
C8 1 0.59215(14) 0.70665(11) 0.1991(3) 0.0297(5) Uani d . C
C9 1 0.56111(14) 0.77416(10) 0.2103(3) 0.0292(5) Uani d . C
H9A 1 0.5692 0.7986 0.0955 0.035 Uiso calc R H
H9B 1 0.5977 0.7961 0.3221 0.035 Uiso calc R H
C10 1 0.46133(14) 0.77389(9) 0.2264(3) 0.0244(4) Uani d . C
C11 1 0.42039(15) 0.84037(10) 0.2342(3) 0.0281(5) Uani d . C
C12 1 0.28951(17) 0.90193(10) 0.2562(3) 0.0400(6) Uani d . C
H12A 1 0.3202 0.9251 0.3698 0.060 Uiso calc R H
H12B 1 0.2248 0.8960 0.2621 0.060 Uiso calc R H
H12C 1 0.2948 0.9275 0.1434 0.060 Uiso calc R H
O1 1 0.46356(11) 0.89009(7) 0.2308(2) 0.0384(4) Uani d . O
O2 1 0.33185(10) 0.83865(7) 0.2463(2) 0.0336(4) Uani d . O
Cl1 1 0.33526(4) 0.53249(2) 0.26229(8) 0.03676(16) Uani d . Cl
C13 1 0.91919(13) 0.71978(9) 0.2029(3) 0.0229(4) Uani d . C
C14 1 0.82487(14) 0.69550(10) 0.1330(3) 0.0300(5) Uani d . C
H14A 1 0.7990 0.7003 -0.0035 0.036 Uiso calc R H
H14B 1 0.7801 0.6989 0.2187 0.036 Uiso calc R H
C15 1 0.90493(13) 0.65084(9) 0.1890(3) 0.0233(4) Uani d . C
C16 1 0.92982(14) 0.58863(10) 0.1846(3) 0.0264(4) Uani d . C
C17 1 1.02217(16) 0.55677(10) 0.2110(3) 0.0362(5) Uani d . C
H17A 1 1.0496 0.5671 0.0991 0.043 Uiso calc R H
H17B 1 1.0134 0.5087 0.2128 0.043 Uiso calc R H
C18 1 1.08988(16) 0.57578(11) 0.3867(3) 0.0389(6) Uani d . C
H18A 1 1.0667 0.5616 0.5009 0.047 Uiso calc R H
H18B 1 1.1489 0.5535 0.3868 0.047 Uiso calc R H
C19 1 1.10377(15) 0.64712(11) 0.3923(3) 0.0328(5) Uani d . C
C20 1 1.09956(14) 0.70510(11) 0.3790(3) 0.0279(5) Uani d . C
C21 1 1.06957(14) 0.77291(10) 0.3435(3) 0.0279(5) Uani d . C
H21A 1 1.1067 0.7945 0.2603 0.033 Uiso calc R H
H21B 1 1.0778 0.7973 0.4646 0.033 Uiso calc R H
C22 1 0.96978(14) 0.77325(9) 0.2495(3) 0.0235(4) Uani d . C
C23 1 0.92903(16) 0.83945(10) 0.2114(3) 0.0284(5) Uani d . C
C24 1 0.7954(2) 0.90050(11) 0.0995(4) 0.0484(7) Uani d . C
H24A 1 0.8054 0.9268 0.2157 0.073 Uiso calc R H
H24B 1 0.7296 0.8940 0.0555 0.073 Uiso calc R H
H24C 1 0.8211 0.9233 0.0015 0.073 Uiso calc R H
O3 1 0.97250(12) 0.88944(7) 0.2437(2) 0.0396(4) Uani d . O
O4 1 0.83958(11) 0.83762(7) 0.1376(2) 0.0369(4) Uani d . O
Cl2 1 0.83931(4) 0.53314(3) 0.11172(8) 0.03696(16) Uani d . Cl

loop_
_atom_type_symbol
_atom_type_description
_atom_type_scat_dispersion_real
_atom_type_scat_dispersion_imag
_atom_type_scat_source
C C 0.0033 0.0016 'International Tables Vol C Tables 4.2.6.8 and 6.1.1.4'
H H 0.0000 0.0000 'International Tables Vol C Tables 4.2.6.8 and 6.1.1.4'
O O 0.0106 0.0060 'International Tables Vol C Tables 4.2.6.8 and 6.1.1.4'
Cl Cl 0.1484 0.1585 'International Tables Vol C Tables 4.2.6.8 and 6.1.1.4'

loop_
_geom_angle_atom_site_label_1
_geom_angle_atom_site_label_2
_geom_angle_atom_site_label_3
_geom_angle
_geom_angle_publ_flag
C10 C1 C3 153.03(19) yes
C10 C1 C2 145.18(19) ?
C3 C1 C2 61.66(13) yes
C1 C2 C3 57.29(13) yes
C4 C3 C1 155.3(2) yes
C4 C3 C2 142.13(19) ?
C1 C3 C2 61.04(13) yes
C3 C4 C5 132.38(18) yes
C3 C4 Cl1 114.95(16) ?
C5 C4 Cl1 112.48(14) ?
C4 C5 C6 115.54(17) yes
C7 C6 C5 109.80(17) yes
C8 C7 C6 168.2(2) yes
C7 C8 C9 165.4(2) yes
C8 C9 C10 109.04(17) yes
C1 C10 C11 120.70(19) ?
C1 C10 C9 124.89(18) yes
C11 C10 C9 114.41(17) ?
O1 C11 O2 124.03(19) ?
O1 C11 C10 122.9(2) ?
O2 C11 C10 113.12(17) ?
C11 O2 C12 115.08(17) ?
C22 C13 C15 153.7(2) yes
C22 C13 C14 144.32(19) ?
C15 C13 C14 61.79(13) yes
C13 C14 C15 57.10(13) yes
C16 C15 C13 155.5(2) yes
C16 C15 C14 142.25(19) ?
C13 C15 C14 61.11(13) yes
C15 C16 C17 131.77(19) yes
C15 C16 Cl2 114.93(16) ?
C17 C16 Cl2 112.95(14) ?
C16 C17 C18 116.51(18) yes
C19 C18 C17 110.20(19) yes
C20 C19 C18 168.4(2) yes
C19 C20 C21 165.2(2) yes
C20 C21 C22 108.94(16) yes
C13 C22 C23 120.44(19) ?
C13 C22 C21 124.75(18) yes
C23 C22 C21 114.81(17) ?
O3 C23 O4 123.9(2) ?
O3 C23 C22 123.2(2) ?
O4 C23 C22 112.91(18) ?
C23 O4 C24 115.73(18) ?

loop_
_geom_bond_atom_site_label_1
_geom_bond_atom_site_label_2
_geom_bond_distance
_geom_bond_publ_flag
C1 C10 1.331(3) yes
C1 C3 1.430(3) yes
C1 C2 1.487(3) yes
C2 C3 1.496(3) yes
C3 C4 1.327(3) yes
C4 C5 1.506(3) yes
C4 Cl1 1.764(2) ?
C5 C6 1.528(3) yes
C6 C7 1.463(3) yes
C7 C8 1.188(3) yes
C8 C9 1.461(3) yes
C9 C10 1.512(3) yes
C10 C11 1.494(3) ?
C11 O1 1.205(2) ?
C11 O2 1.338(3) ?
C12 O2 1.446(2) ?
C13 C22 1.333(3) yes
C13 C15 1.425(3) yes
C13 C14 1.486(3) yes
C14 C15 1.495(3) yes
C15 C16 1.326(3) yes
C16 C17 1.501(3) yes
C16 Cl2 1.764(2) ?
C17 C18 1.512(3) yes
C18 C19 1.471(3) yes
C19 C20 1.189(3) yes
C20 C21 1.463(3) yes
C21 C22 1.513(3) yes
C22 C23 1.486(3) ?
C23 O3 1.208(2) ?
C23 O4 1.339(3) ?
C24 O4 1.446(2) ?

loop_
_geom_torsion_atom_site_label_1
_geom_torsion_atom_site_label_2
_geom_torsion_atom_site_label_3
_geom_torsion_atom_site_label_4
_geom_torsion
_geom_torsion_publ_flag
C10 C1 C2 C3 176.4(4) ?
C3 C1 C2 C3 0.0 ?
C10 C1 C3 C4 21.6(8) yes
C2 C1 C3 C4 -162.9(5) ?
C10 C1 C3 C2 -175.4(5) ?
C2 C1 C3 C2 0.0 ?
C1 C2 C3 C4 168.5(3) ?
C1 C2 C3 C1 0.0 ?
C1 C3 C4 C5 -8.8(6) yes
C2 C3 C4 C5 -164.0(3) ?
C1 C3 C4 Cl1 165.7(4) ?
C2 C3 C4 Cl1 10.4(4) ?
C3 C4 C5 C6 -49.9(3) yes
Cl1 C4 C5 C6 135.61(16) ?
C4 C5 C6 C7 57.8(2) yes
C5 C6 C7 C8 -29.4(12) ?
C6 C7 C8 C9 -15.1(19) ?
C7 C8 C9 C10 9.8(10) ?
C3 C1 C10 C11 -178.6(3) ?
C2 C1 C10 C11 8.4(4) ?
C3 C1 C10 C9 2.4(5) ?
C2 C1 C10 C9 -170.6(3) ?
C8 C9 C10 C1 0.5(3) ?
C8 C9 C10 C11 -178.57(17) ?
C1 C10 C11 O1 179.8(2) ?
C9 C10 C11 O1 -1.1(3) ?
C1 C10 C11 O2 0.2(3) ?
C9 C10 C11 O2 179.27(17) ?
O1 C11 O2 C12 -0.3(3) ?
C10 C11 O2 C12 179.38(17) ?
C22 C13 C14 C15 -176.3(3) ?
C15 C13 C14 C15 0.0 ?
C22 C13 C15 C16 -19.4(8) yes
C14 C13 C15 C16 165.5(5) ?
C22 C13 C15 C14 175.1(4) ?
C14 C13 C15 C14 0.0 ?
C13 C14 C15 C16 -170.2(3) ?
C13 C14 C15 C13 0.0 ?
C13 C15 C16 C17 4.2(6) yes
C14 C15 C16 C17 163.2(3) ?
C13 C15 C16 Cl2 -168.4(4) ?
C14 C15 C16 Cl2 -9.4(4) ?
C15 C16 C17 C18 51.3(3) yes
Cl2 C16 C17 C18 -135.95(18) ?
C16 C17 C18 C19 -56.9(3) yes
C17 C18 C19 C20 28.5(12) ?
C18 C19 C20 C21 9.3(18) ?
C19 C20 C21 C22 -4.2(9) ?
C15 C13 C22 C23 179.4(3) ?
C14 C13 C22 C23 -8.1(4) ?
C15 C13 C22 C21 -1.1(5) ?
C14 C13 C22 C21 171.5(3) ?
C20 C21 C22 C13 -1.7(3) ?
C20 C21 C22 C23 177.86(16) ?
C13 C22 C23 O3 -176.91(19) ?
C21 C22 C23 O3 3.5(3) ?
C13 C22 C23 O4 2.9(3) ?
C21 C22 C23 O4 -176.65(16) ?
O3 C23 O4 C24 -1.0(3) ?
C22 C23 O4 C24 179.19(17) ?

loop_
_cod_related_entry_id
_cod_related_entry_database
_cod_related_entry_code
1 ChemSpider 24728716
